data_7131568
loop_
_publ_author_name
'Wu, Weijie'
'Xu, Yinghao'
'Wang, Shoujun'
'Pang, Qingqing'
'Liu, Simin'

_publ_section_title
;
 Metal-organic rotaxane frameworks constructed from a
 cucurbit[8]uril-based ternary complex for the selective detection of
 antibiotics.
;
_journal_issue 39
_journal_name_full 'Chemical communications (Cambridge, England)'
_journal_page_first 5890
_journal_page_last 5893
_journal_paper_doi 10.1039/d3cc00950e
_journal_volume 59
_journal_year 2023
_chemical_formula_moiety 'C54 H48 Cd2 N4 O16, C48 H48 N32 O16, 42[H2O]'
_chemical_formula_sum 'C51 H90 Cd N18 O37'
_chemical_formula_weight 1659.80
_space_group_crystal_system triclinic
_space_group_IT_number 2
_space_group_name_Hall '-P 1'
_space_group_name_H-M_alt 'P -1'
_atom_sites_solution_hydrogens mixed
_audit_creation_date 2023-04-04
_audit_creation_method
;
Olex2 1.5
(compiled 2023.03.06 svn.rbb2c1857 for OlexSys, GUI svn.r6748)
;
_audit_update_record
;
2023-04-07 deposited with the CCDC.	2023-04-17 downloaded from the CCDC.
;
_cell_angle_alpha 77.578(2)
_cell_angle_beta 73.354(2)
_cell_angle_gamma 78.4180(10)
_cell_formula_units_Z 2
_cell_length_a 15.0854(5)
_cell_length_b 15.8414(6)
_cell_length_c 16.6026(6)
_cell_measurement_reflns_used 9787
_cell_measurement_temperature 100(2)
_cell_measurement_theta_max 56.90
_cell_measurement_theta_min 2.45
_cell_volume 3671.0(2)
_computing_cell_refinement 'SAINT V8.40B (?, 2016)'
_computing_data_collection 'Bruker SAINT'
_computing_data_reduction 'SAINT V8.40B (?, 2016)'
_computing_molecular_graphics 'Olex2 1.5 (Dolomanov et al., 2009)'
_computing_publication_material 'Olex2 1.5 (Dolomanov et al., 2009)'
_computing_structure_refinement 'XL  (Sheldrick, 2008)'
_computing_structure_solution 'XS (Sheldrick, 2008)'
_diffrn_ambient_temperature 100.0
_diffrn_measured_fraction_theta_full 0.998
_diffrn_measured_fraction_theta_max 0.994
_diffrn_measurement_device_type 'Bruker APEX-II CCD'
_diffrn_measurement_method '\f and \w scans'
_diffrn_radiation_type GaK\a
_diffrn_radiation_wavelength 1.34138
_diffrn_reflns_av_R_equivalents 0.0525
_diffrn_reflns_av_unetI/netI 0.0449
_diffrn_reflns_Laue_measured_fraction_full 0.998
_diffrn_reflns_Laue_measured_fraction_max 0.994
_diffrn_reflns_limit_h_max 18
_diffrn_reflns_limit_h_min -18
_diffrn_reflns_limit_k_max 19
_diffrn_reflns_limit_k_min -19
_diffrn_reflns_limit_l_max 20
_diffrn_reflns_limit_l_min -20
_diffrn_reflns_number 67922
_diffrn_reflns_point_group_measured_fraction_full 0.998
_diffrn_reflns_point_group_measured_fraction_max 0.994
_diffrn_reflns_theta_full 53.594
_diffrn_reflns_theta_max 57.141
_diffrn_reflns_theta_min 2.451
_exptl_absorpt_coefficient_mu 2.178
_exptl_absorpt_correction_T_max 0.7512
_exptl_absorpt_correction_T_min 0.5084
_exptl_absorpt_correction_type none
_exptl_crystal_colour yellow
_exptl_crystal_colour_primary yellow
_exptl_crystal_density_diffrn 1.502
_exptl_crystal_description block
_exptl_crystal_F_000 1732
_exptl_crystal_size_max 0.26
_exptl_crystal_size_mid 0.2
_exptl_crystal_size_min 0.18
_refine_diff_density_max 1.069
_refine_diff_density_min -1.034
_refine_diff_density_rms 0.070
_refine_ls_extinction_method none
_refine_ls_goodness_of_fit_ref 1.060
_refine_ls_hydrogen_treatment constr
_refine_ls_matrix_type full
_refine_ls_number_parameters 789
_refine_ls_number_reflns 15015
_refine_ls_number_restraints 1
_refine_ls_restrained_S_all 1.060
_refine_ls_R_factor_all 0.0611
_refine_ls_R_factor_gt 0.0507
_refine_ls_shift/su_max 0.001
_refine_ls_shift/su_mean 0.000
_refine_ls_structure_factor_coef Fsqd
_refine_ls_weighting_details 'w=1/[\s^2^(Fo^2^)+(0.1000P)^2^+2.0168P] where P=(Fo^2^+2Fc^2^)/3'
_refine_ls_weighting_scheme calc
_refine_ls_wR_factor_gt 0.1622
_refine_ls_wR_factor_ref 0.1676
_reflns_Friedel_coverage 0.000
_reflns_number_gt 11963
_reflns_number_total 15015
_reflns_threshold_expression 'I > 2\s(I)'
_cod_data_source_file d3cc00950e2.cif
_cod_data_source_block wust-2
_cod_depositor_comments 'Adding full bibliography for 7131567--7131568.cif.'
_cod_database_code 7131568
_shelx_shelxl_version_number 2018/3
_shelx_space_group_comment
;
The symmetry employed for this shelxl refinement is uniquely defined
by the following loop, which should always be used as a source of
symmetry information in preference to the above space-group names.
They are only intended as comments.
;
_olex2_refinement_description
;
1. Fixed Uiso
 At 1.2 times of:
  All C(H) groups, All C(H,H) groups
 At 1.5 times of:
  All C(H,H,H) groups, All O(H) groups, All O(H,H) groups
2. Rigid bond restraints
 C8, C9
 with sigma for 1-2 distances of 0.01 and sigma for 1-3 distances of 0.01
3. Others
 Fixed Sof: O3(0.5) O4(0.5)
4.a Rotating group:
 O17(H17A,H17B)
4.b Ternary CH refined with riding coordinates:
 C28(H28), C29(H29), C33(H33), C35(H35), C40(H40), C42(H42), C46(H46), C47(H47)
4.c Secondary CH2 refined with riding coordinates:
 C26(H26A,H26B), C31(H31A,H31B), C32(H32A,H32B), C37(H37A,H37B), C38(H38A,
 H38B), C43(H43A,H43B), C44(H44A,H44B), C49(H49A,H49B)
4.d Aromatic/amide H refined with riding coordinates:
 C1(H1), C2(H2), C4(H4A), C5(H5), C7(H7A), C10(H10), C11(H11), C12(H12),
 C13(H13), C15(H15), C16(H16A), C17(H17), C18(H18), C52(H52), C8(H8)
4.e Tetrahedral OH refined with riding coordinates:
 O16(H16)
4.f Idealised Me refined as rotating group:
 C19(H19A,H19B,H19C)
4.g Idealised tetrahedral OH refined as rotating group:
 O3(H3), O4(H4), O7(H7)
;
_smtbx_masks_special_details
;
A solvent mask was calculated and 427 electrons were 
found in a volume of 1315\%A^3^ in 1 void per unit cell. 
This is consistent with the presence of 
21[H2O] per Formula Unit 
which account for 420 electrons 
per unit cell.
;
_smtbx_masks_void_probe_radius 1.2
_smtbx_masks_void_truncation_radius 1.2
_olex2_submission_special_instructions 'No special instructions were received'

loop_
_space_group_symop_operation_xyz
'x, y, z'
'-x, -y, -z'

loop_
_atom_site_label
_atom_site_type_symbol
_atom_site_fract_x
_atom_site_fract_y
_atom_site_fract_z
_atom_site_U_iso_or_equiv
_atom_site_adp_type
_atom_site_occupancy
_atom_site_site_symmetry_order
_atom_site_calc_flag
_atom_site_refinement_flags_posn
_atom_site_refinement_flags_adp
_atom_site_refinement_flags_occupancy
_atom_site_disorder_assembly
_atom_site_disorder_group
Cd1 Cd 0.60645(2) 0.31829(2) 0.29973(2) 0.04431(10) Uani 1 1 d . . . . .
O1 O 0.60576(18) 0.20275(15) 0.42804(16) 0.0537(6) Uani 1 1 d . . . . .
O2 O 0.5378(2) 0.19088(16) 0.33012(17) 0.0605(7) Uani 1 1 d . . . . .
O3 O 0.4484(3) 0.0637(2) 0.3498(3) 0.0381(9) Uani 0.5 1 d . . P . .
H3 H 0.487333 0.094607 0.316184 0.057 Uiso 1 1 calc R U . . .
O4 O 0.3798(5) -0.0728(4) 0.4490(4) 0.0745(17) Uani 0.5 1 d . . P . .
H4 H 0.365691 -0.118874 0.482357 0.112 Uiso 1 1 calc R U . . .
O5 O 0.54303(18) 0.33647(16) 0.18302(14) 0.0529(6) Uani 1 1 d . . . . .
O6 O 0.58943(19) 0.45693(18) 0.19132(15) 0.0573(7) Uani 1 1 d . . . . .
O7 O 0.46661(19) 0.32986(16) 0.06554(16) 0.0537(6) Uani 1 1 d . . . . .
H7 H 0.489691 0.309345 0.107393 0.081 Uiso 1 1 calc R U . . .
O8 O 0.34694(17) 0.27524(16) 0.46045(15) 0.0498(6) Uani 1 1 d . . . . .
O9 O -0.00195(18) 0.17601(18) 0.41148(19) 0.0632(7) Uani 1 1 d . . . . .
O10 O 0.00424(17) 0.36015(17) 0.21275(16) 0.0551(6) Uani 1 1 d . . . . .
O11 O 0.35362(16) 0.46320(16) 0.25673(15) 0.0478(5) Uani 1 1 d . . . . .
O12 O 0.25842(18) 0.70964(18) 0.20012(16) 0.0584(7) Uani 1 1 d . . . . .
O13 O -0.09691(16) 0.60273(16) 0.16157(15) 0.0494(6) Uani 1 1 d . . . . .
O14 O -0.24422(16) 0.75516(15) 0.29773(16) 0.0469(5) Uani 1 1 d . . . . .
O15 O 0.10647(16) 0.85034(17) 0.34391(18) 0.0564(6) Uani 1 1 d . . . . .
O16 O 0.7472(2) 0.2474(3) 0.2137(2) 0.1057(14) Uani 1 1 d . . . . .
H16 H 0.752995 0.193299 0.231594 0.158 Uiso 1 1 calc R U . . .
O17 O 0.46565(17) 0.39103(15) 0.37391(15) 0.0478(5) Uani 1 1 d . . . . .
H17A H 0.425305 0.352578 0.404633 0.072 Uiso 1 1 d R U . . .
H17B H 0.431805 0.426266 0.338082 0.072 Uiso 1 1 d R U . . .
N1 N 0.69801(19) 0.38577(18) 0.34513(16) 0.0419(6) Uani 1 1 d . . . . .
N2 N 1.45160(19) 0.7015(2) 0.3990(2) 0.0509(7) Uani 1 1 d . . . . .
N3 N 0.26055(19) 0.16337(18) 0.49578(17) 0.0422(6) Uani 1 1 d . . . . .
N4 N 0.11771(19) 0.12722(18) 0.47837(18) 0.0433(6) Uani 1 1 d . . . . .
N5 N 0.1513(2) 0.1915(2) 0.34257(19) 0.0516(7) Uani 1 1 d . . . . .
N6 N 0.28915(18) 0.23317(18) 0.36207(17) 0.0414(6) Uani 1 1 d . . . . .
N7 N 0.29387(19) 0.34688(18) 0.23792(17) 0.0428(6) Uani 1 1 d . . . . .
N8 N 0.1548(2) 0.30668(19) 0.21955(18) 0.0487(7) Uani 1 1 d . . . . .
N9 N 0.12673(19) 0.43684(18) 0.14222(17) 0.0423(6) Uani 1 1 d . . . . .
N10 N 0.2680(2) 0.47699(19) 0.15834(19) 0.0467(7) Uani 1 1 d . . . . .
N11 N 0.20265(19) 0.62941(18) 0.12890(17) 0.0443(6) Uani 1 1 d . . . . .
N12 N 0.06390(19) 0.58939(18) 0.10791(19) 0.0456(6) Uani 1 1 d . . . . .
N13 N -0.01455(19) 0.71793(19) 0.13967(18) 0.0456(6) Uani 1 1 d . . . . .
N14 N 0.1279(2) 0.7622(2) 0.1483(2) 0.0536(7) Uani 1 1 d . . . . .
N15 N 0.0255(2) 0.8567(2) 0.24393(19) 0.0524(7) Uani 1 1 d . . . . .
N16 N -0.11640(19) 0.8239(2) 0.22282(18) 0.0465(7) Uani 1 1 d . . . . .
N17 N -0.19191(18) 0.85277(17) 0.35231(17) 0.0423(6) Uani 1 1 d . . . . .
N18 N -0.05265(19) 0.89520(18) 0.36867(19) 0.0457(6) Uani 1 1 d . . . . .
C1 C 0.7674(2) 0.3370(2) 0.3769(2) 0.0482(8) Uani 1 1 d . . . . .
H1 H 0.767661 0.275564 0.391707 0.058 Uiso 1 1 calc R U . . .
C2 C 0.8387(2) 0.3712(2) 0.3891(2) 0.0496(8) Uani 1 1 d . . . . .
H2 H 0.886534 0.333598 0.411566 0.060 Uiso 1 1 calc R U . . .
C3 C 0.8407(2) 0.4604(2) 0.36863(19) 0.0437(7) Uani 1 1 d . . . . .
C4 C 0.7672(2) 0.5116(2) 0.3381(2) 0.0464(8) Uani 1 1 d . . . . .
H4A H 0.764405 0.573321 0.324651 0.056 Uiso 1 1 calc R U . . .
C5 C 0.6978(2) 0.4723(2) 0.32708(19) 0.0431(7) Uani 1 1 d . . . . .
H5 H 0.648176 0.508413 0.305915 0.052 Uiso 1 1 calc R U . . .
C6 C 0.9175(2) 0.5006(2) 0.3774(2) 0.0481(8) Uani 1 1 d . . . . .
C7 C 1.0048(3) 0.4515(3) 0.3776(2) 0.0587(10) Uani 1 1 d . . . . .
H7A H 1.015145 0.391061 0.374028 0.070 Uiso 1 1 calc R U . . .
C10 C 0.9783(3) 0.6271(3) 0.3898(3) 0.0691(12) Uani 1 1 d . . . . .
H10 H 0.968189 0.687165 0.394610 0.083 Uiso 1 1 calc R U . . .
C11 C 0.9049(3) 0.5892(3) 0.3841(3) 0.0621(11) Uani 1 1 d . . . . .
H11 H 0.845635 0.623911 0.384695 0.075 Uiso 1 1 calc R U . . .
C12 C 1.1408(3) 0.6228(3) 0.3926(2) 0.0570(9) Uani 1 1 d . . . . .
H12 H 1.129429 0.684768 0.385513 0.068 Uiso 1 1 calc R U . . .
C13 C 1.2210(3) 0.5856(3) 0.4045(3) 0.0725(12) Uani 1 1 d . . . . .
H13 H 1.231565 0.523474 0.415069 0.087 Uiso 1 1 calc R U . . .
C14 C 1.2976(3) 0.6302(3) 0.4033(3) 0.0599(10) Uani 1 1 d . . . . .
C15 C 1.3729(3) 0.5786(3) 0.4359(3) 0.0743(12) Uani 1 1 d . . . . .
H15 H 1.370651 0.518667 0.459948 0.089 Uiso 1 1 calc R U . . .
C16 C 1.4482(3) 0.6163(3) 0.4322(3) 0.0726(12) Uani 1 1 d . . . . .
H16A H 1.498769 0.582068 0.453143 0.087 Uiso 1 1 calc R U . . .
C17 C 1.3013(3) 0.7167(3) 0.3794(3) 0.0682(12) Uani 1 1 d . . . . .
H17 H 1.249008 0.754830 0.364686 0.082 Uiso 1 1 calc R U . . .
C18 C 1.3797(3) 0.7501(3) 0.3762(3) 0.0683(12) Uani 1 1 d . . . . .
H18 H 1.381369 0.810828 0.356654 0.082 Uiso 1 1 calc R U . . .
C19 C 1.5362(3) 0.7378(3) 0.3937(3) 0.0688(12) Uani 1 1 d . . . . .
H19A H 1.539636 0.739917 0.451251 0.103 Uiso 1 1 calc R U . . .
H19B H 1.533396 0.796939 0.360398 0.103 Uiso 1 1 calc R U . . .
H19C H 1.591752 0.700552 0.365877 0.103 Uiso 1 1 calc R U . . .
C20 C 0.5603(3) 0.1621(2) 0.4006(2) 0.0489(8) Uani 1 1 d . . . . .
C21 C 0.5294(2) 0.07812(19) 0.4517(2) 0.0419(7) Uani 1 1 d . . . . .
C22 C 0.4731(2) 0.0351(2) 0.4249(2) 0.0436(7) Uani 1 1 d . . . . .
C23 C 0.4437(2) -0.0423(2) 0.4729(2) 0.0435(7) Uani 1 1 d . . . . .
C26 C 0.2745(2) 0.1316(2) 0.5804(2) 0.0448(7) Uani 1 1 d . . . . .
H26A H 0.296824 0.067954 0.586164 0.054 Uiso 1 1 calc R U . . .
H26B H 0.324040 0.160125 0.587119 0.054 Uiso 1 1 calc R U . . .
C27 C 0.3029(2) 0.2289(2) 0.4408(2) 0.0417(7) Uani 1 1 d . . . . .
C28 C 0.2197(2) 0.1155(2) 0.4537(2) 0.0414(7) Uani 1 1 d . . . . .
H28 H 0.247401 0.052315 0.458831 0.050 Uiso 1 1 calc R U . . .
C29 C 0.2422(2) 0.1626(2) 0.3604(2) 0.0446(7) Uani 1 1 d . . . . .
H29 H 0.283047 0.122471 0.321069 0.053 Uiso 1 1 calc R U . . .
C30 C 0.0806(3) 0.1656(2) 0.4107(2) 0.0501(8) Uani 1 1 d . . . . .
C31 C 0.1402(3) 0.2171(3) 0.2566(3) 0.0594(10) Uani 1 1 d . . . . .
H31A H 0.076286 0.210083 0.256928 0.071 Uiso 1 1 calc R U . . .
H31B H 0.185103 0.177328 0.220142 0.071 Uiso 1 1 calc R U . . .
C32 C 0.3465(2) 0.2774(2) 0.2846(2) 0.0431(7) Uani 1 1 d . . . . .
H32A H 0.393914 0.301793 0.299695 0.052 Uiso 1 1 calc R U . . .
H32B H 0.380119 0.233952 0.247165 0.052 Uiso 1 1 calc R U . . .
C33 C 0.2474(2) 0.3304(2) 0.1791(2) 0.0445(7) Uani 1 1 d . . . . .
H33 H 0.287550 0.286867 0.143079 0.053 Uiso 1 1 calc R U . . .
C34 C 0.3096(2) 0.4321(2) 0.2218(2) 0.0436(7) Uani 1 1 d . . . . .
C35 C 0.2280(2) 0.4206(2) 0.1251(2) 0.0440(7) Uani 1 1 d . . . . .
H35 H 0.257948 0.419965 0.063061 0.053 Uiso 1 1 calc R U . . .
C36 C 0.0871(2) 0.3676(2) 0.1931(2) 0.0450(8) Uani 1 1 d . . . . .
C37 C 0.0777(2) 0.5029(2) 0.0883(2) 0.0471(8) Uani 1 1 d . . . . .
H37A H 0.113639 0.503638 0.028057 0.056 Uiso 1 1 calc R U . . .
H37B H 0.015915 0.486525 0.094090 0.056 Uiso 1 1 calc R U . . .
C38 C 0.2839(2) 0.5641(2) 0.1153(2) 0.0493(8) Uani 1 1 d . . . . .
H38A H 0.333122 0.580908 0.134723 0.059 Uiso 1 1 calc R U . . .
H38B H 0.307763 0.563383 0.053274 0.059 Uiso 1 1 calc R U . . .
C39 C 0.2019(2) 0.7011(2) 0.1637(2) 0.0491(8) Uani 1 1 d . . . . .
C40 C 0.1348(2) 0.6460(2) 0.0788(2) 0.0429(7) Uani 1 1 d . . . . .
H40 H 0.166013 0.647357 0.016742 0.052 Uiso 1 1 calc R U . . .
C41 C -0.0233(2) 0.6331(2) 0.1393(2) 0.0446(8) Uani 1 1 d . . . . .
C42 C 0.0796(2) 0.7359(2) 0.0965(2) 0.0464(8) Uani 1 1 d . . . . .
H42 H 0.080646 0.778448 0.042261 0.056 Uiso 1 1 calc R U . . .
C43 C -0.0944(2) 0.7862(2) 0.1458(2) 0.0497(8) Uani 1 1 d . . . . .
H43A H -0.149399 0.762027 0.144316 0.060 Uiso 1 1 calc R U . . .
H43B H -0.081694 0.833013 0.095576 0.060 Uiso 1 1 calc R U . . .
C44 C 0.1078(3) 0.8478(3) 0.1713(3) 0.0573(10) Uani 1 1 d . . . . .
H44A H 0.096771 0.891955 0.121620 0.069 Uiso 1 1 calc R U . . .
H44B H 0.162754 0.859706 0.185922 0.069 Uiso 1 1 calc R U . . .
C45 C 0.0343(2) 0.8655(2) 0.3207(2) 0.0475(8) Uani 1 1 d . . . . .
C46 C -0.0687(3) 0.8892(2) 0.2330(2) 0.0490(8) Uani 1 1 d . . . . .
H46 H -0.069536 0.941330 0.186770 0.059 Uiso 1 1 calc R U . . .
C47 C -0.1230(2) 0.9126(2) 0.3209(2) 0.0444(7) Uani 1 1 d . . . . .
H47 H -0.153399 0.975012 0.316511 0.053 Uiso 1 1 calc R U . . .
C48 C -0.1899(2) 0.8047(2) 0.2909(2) 0.0427(7) Uani 1 1 d . . . . .
C49 C -0.0671(2) 0.9262(2) 0.4479(2) 0.0448(7) Uani 1 1 d . . . . .
H49A H -0.005376 0.928830 0.456297 0.054 Uiso 1 1 calc R U . . .
H49B H -0.101779 0.986389 0.443386 0.054 Uiso 1 1 calc R U . . .
C50 C 0.5552(2) 0.4161(2) 0.1548(2) 0.0478(8) Uani 1 1 d . . . . .
C51 C 0.5257(2) 0.4590(2) 0.07484(19) 0.0396(7) Uani 1 1 d . . . . .
C52 C 0.5406(2) 0.5448(2) 0.03967(19) 0.0429(7) Uani 1 1 d . . . . .
H52 H 0.568352 0.575343 0.067108 0.051 Uiso 1 1 calc R U . . .
C53 C 0.4844(2) 0.4142(2) 0.03451(19) 0.0407(7) Uani 1 1 d . . . . .
C9 C 1.0639(3) 0.5795(3) 0.3886(2) 0.0556(9) Uani 1 1 d . U . . .
C8 C 1.0778(3) 0.4911(3) 0.3830(2) 0.0602(10) Uani 1 1 d . U . . .
H8 H 1.137455 0.457179 0.382808 0.072 Uiso 1 1 calc R U . . .

loop_
_atom_site_aniso_label
_atom_site_aniso_U_11
_atom_site_aniso_U_22
_atom_site_aniso_U_33
_atom_site_aniso_U_23
_atom_site_aniso_U_13
_atom_site_aniso_U_12
Cd1 0.05379(17) 0.05050(16) 0.03736(14) 0.00352(10) -0.01982(11) -0.02732(11)
O1 0.0583(15) 0.0450(13) 0.0590(15) -0.0050(11) -0.0108(12) -0.0202(12)
O2 0.0828(19) 0.0453(14) 0.0563(15) 0.0071(11) -0.0249(14) -0.0228(13)
O3 0.053(3) 0.0251(19) 0.037(2) 0.0049(16) -0.025(2) -0.0017(18)
O4 0.092(5) 0.060(3) 0.081(4) 0.002(3) -0.039(4) -0.024(3)
O5 0.0653(16) 0.0581(15) 0.0377(12) 0.0082(10) -0.0181(11) -0.0250(12)
O6 0.0688(17) 0.0773(17) 0.0366(12) 0.0023(12) -0.0218(12) -0.0360(14)
O7 0.0637(16) 0.0550(14) 0.0475(14) 0.0056(11) -0.0182(12) -0.0298(12)
O8 0.0476(13) 0.0640(15) 0.0452(13) -0.0062(11) -0.0145(11) -0.0242(12)
O9 0.0485(15) 0.0668(17) 0.0803(19) 0.0142(14) -0.0348(14) -0.0238(13)
O10 0.0483(15) 0.0705(16) 0.0560(15) 0.0001(12) -0.0208(12) -0.0307(12)
O11 0.0426(13) 0.0577(14) 0.0483(13) -0.0037(11) -0.0157(11) -0.0192(11)
O12 0.0559(15) 0.0795(18) 0.0502(14) -0.0050(13) -0.0152(12) -0.0375(14)
O13 0.0416(13) 0.0627(15) 0.0486(13) -0.0027(11) -0.0143(11) -0.0218(11)
O14 0.0372(12) 0.0517(13) 0.0584(14) -0.0103(11) -0.0184(11) -0.0116(10)
O15 0.0384(13) 0.0664(16) 0.0755(17) -0.0266(13) -0.0146(12) -0.0169(11)
O16 0.079(2) 0.196(4) 0.065(2) -0.023(2) -0.0092(17) -0.086(3)
O17 0.0575(14) 0.0482(13) 0.0446(13) 0.0008(10) -0.0224(11) -0.0190(11)
N1 0.0476(16) 0.0525(16) 0.0335(13) -0.0006(11) -0.0145(12) -0.0267(13)
N2 0.0349(15) 0.068(2) 0.0583(18) -0.0312(15) -0.0059(13) -0.0147(14)
N3 0.0427(15) 0.0472(15) 0.0411(14) -0.0007(12) -0.0156(12) -0.0164(12)
N4 0.0401(15) 0.0441(15) 0.0475(15) -0.0012(12) -0.0150(12) -0.0115(12)
N5 0.0533(18) 0.0570(17) 0.0518(17) 0.0101(13) -0.0254(14) -0.0283(14)
N6 0.0385(14) 0.0489(15) 0.0407(14) -0.0017(12) -0.0126(12) -0.0184(12)
N7 0.0435(15) 0.0476(15) 0.0423(14) -0.0004(12) -0.0171(12) -0.0172(12)
N8 0.0486(17) 0.0564(17) 0.0487(16) 0.0080(13) -0.0237(13) -0.0265(14)
N9 0.0395(15) 0.0495(15) 0.0404(14) 0.0015(12) -0.0138(12) -0.0165(12)
N10 0.0415(15) 0.0511(16) 0.0518(16) 0.0061(13) -0.0194(13) -0.0212(13)
N11 0.0400(15) 0.0510(16) 0.0441(15) 0.0006(12) -0.0115(12) -0.0198(12)
N12 0.0387(15) 0.0477(15) 0.0540(17) -0.0066(13) -0.0135(13) -0.0145(12)
N13 0.0396(15) 0.0560(17) 0.0448(15) -0.0072(13) -0.0125(12) -0.0138(13)
N14 0.0481(17) 0.0645(19) 0.0551(18) -0.0173(15) -0.0098(14) -0.0211(15)
N15 0.0434(16) 0.0670(19) 0.0522(17) -0.0160(14) -0.0032(13) -0.0274(14)
N16 0.0389(15) 0.0598(17) 0.0460(15) -0.0118(13) -0.0114(13) -0.0150(13)
N17 0.0389(15) 0.0454(15) 0.0455(15) -0.0041(12) -0.0131(12) -0.0131(12)
N18 0.0422(16) 0.0486(16) 0.0518(16) -0.0112(13) -0.0146(13) -0.0119(12)
C1 0.052(2) 0.0508(19) 0.0483(19) -0.0024(15) -0.0186(16) -0.0210(16)
C2 0.0442(19) 0.064(2) 0.0463(19) -0.0017(16) -0.0178(16) -0.0190(16)
C3 0.0450(18) 0.062(2) 0.0287(14) -0.0005(14) -0.0075(13) -0.0293(16)
C4 0.052(2) 0.057(2) 0.0384(17) 0.0003(14) -0.0174(15) -0.0276(16)
C5 0.0472(19) 0.0543(19) 0.0335(15) -0.0037(14) -0.0133(14) -0.0203(15)
C6 0.050(2) 0.070(2) 0.0315(15) 0.0041(15) -0.0161(14) -0.0305(17)
C7 0.052(2) 0.084(3) 0.049(2) -0.0150(19) -0.0120(17) -0.027(2)
C10 0.075(3) 0.068(3) 0.081(3) 0.005(2) -0.044(2) -0.033(2)
C11 0.069(3) 0.059(2) 0.074(3) 0.0093(19) -0.039(2) -0.037(2)
C12 0.062(2) 0.068(2) 0.049(2) -0.0034(17) -0.0206(18) -0.025(2)
C13 0.054(2) 0.093(3) 0.082(3) -0.036(3) -0.009(2) -0.025(2)
C14 0.043(2) 0.079(3) 0.069(2) -0.038(2) -0.0063(18) -0.0208(19)
C15 0.074(3) 0.075(3) 0.085(3) -0.023(2) -0.024(2) -0.020(2)
C16 0.059(3) 0.084(3) 0.084(3) -0.024(3) -0.025(2) -0.010(2)
C17 0.048(2) 0.066(3) 0.106(4) -0.028(2) -0.037(2) -0.0050(19)
C18 0.059(3) 0.060(2) 0.100(3) -0.029(2) -0.033(2) -0.009(2)
C19 0.041(2) 0.115(4) 0.067(3) -0.041(2) -0.0041(18) -0.033(2)
C20 0.051(2) 0.0352(17) 0.056(2) -0.0056(15) -0.0092(17) -0.0047(15)
C21 0.0457(18) 0.0297(15) 0.0488(18) -0.0070(13) -0.0116(15) -0.0022(13)
C22 0.0491(19) 0.0350(16) 0.0475(18) -0.0055(13) -0.0180(15) -0.0010(14)
C23 0.0464(19) 0.0335(16) 0.0556(19) -0.0098(14) -0.0214(16) -0.0026(14)
C26 0.0410(18) 0.056(2) 0.0409(17) -0.0030(15) -0.0171(15) -0.0114(15)
C27 0.0351(16) 0.0469(18) 0.0449(17) -0.0050(14) -0.0113(14) -0.0111(14)
C28 0.0382(17) 0.0407(17) 0.0488(18) -0.0057(14) -0.0145(14) -0.0111(14)
C29 0.0469(19) 0.0453(18) 0.0477(18) -0.0053(14) -0.0186(15) -0.0142(15)
C30 0.049(2) 0.0431(18) 0.066(2) 0.0022(16) -0.0265(18) -0.0190(16)
C31 0.072(3) 0.062(2) 0.060(2) 0.0117(18) -0.039(2) -0.036(2)
C32 0.0399(17) 0.0518(19) 0.0418(17) -0.0040(14) -0.0143(14) -0.0147(15)
C33 0.0431(18) 0.0538(19) 0.0418(17) -0.0033(14) -0.0167(15) -0.0158(15)
C34 0.0343(17) 0.0552(19) 0.0437(17) -0.0014(15) -0.0118(14) -0.0170(15)
C35 0.0383(17) 0.057(2) 0.0394(17) 0.0002(14) -0.0128(14) -0.0172(15)
C36 0.047(2) 0.057(2) 0.0390(17) -0.0047(14) -0.0151(15) -0.0244(16)
C37 0.0459(19) 0.055(2) 0.0488(19) -0.0040(15) -0.0224(16) -0.0161(16)
C38 0.0392(18) 0.054(2) 0.055(2) 0.0046(16) -0.0144(16) -0.0203(16)
C39 0.0434(19) 0.067(2) 0.0394(17) -0.0009(16) -0.0043(15) -0.0309(17)
C40 0.0383(17) 0.0525(19) 0.0395(16) -0.0025(14) -0.0104(14) -0.0152(15)
C41 0.0423(19) 0.055(2) 0.0403(17) -0.0023(14) -0.0165(15) -0.0141(16)
C42 0.0463(19) 0.054(2) 0.0418(17) -0.0060(15) -0.0103(15) -0.0180(16)
C43 0.047(2) 0.058(2) 0.0499(19) -0.0105(16) -0.0214(16) -0.0062(16)
C44 0.047(2) 0.070(2) 0.060(2) -0.0223(19) 0.0025(17) -0.0323(18)
C45 0.0414(19) 0.0479(19) 0.058(2) -0.0109(16) -0.0075(16) -0.0237(15)
C46 0.051(2) 0.053(2) 0.0457(18) -0.0005(15) -0.0122(16) -0.0211(16)
C47 0.0463(19) 0.0405(17) 0.0496(18) -0.0010(14) -0.0165(15) -0.0149(14)
C48 0.0416(18) 0.0416(17) 0.0498(19) -0.0051(14) -0.0214(15) -0.0056(14)
C49 0.0440(18) 0.0433(17) 0.0516(19) -0.0063(15) -0.0131(15) -0.0171(15)
C50 0.0476(19) 0.065(2) 0.0318(16) 0.0025(15) -0.0094(14) -0.0233(17)
C51 0.0399(17) 0.0507(18) 0.0290(14) 0.0002(13) -0.0071(13) -0.0179(14)
C52 0.0451(18) 0.058(2) 0.0309(15) -0.0050(14) -0.0062(13) -0.0272(16)
C53 0.0418(17) 0.0475(17) 0.0339(15) 0.0022(13) -0.0073(13) -0.0221(14)
C9 0.068(3) 0.069(2) 0.0372(17) -0.0001(16) -0.0135(17) -0.036(2)
C8 0.042(2) 0.093(3) 0.047(2) -0.015(2) -0.0073(16) -0.017(2)

loop_
_atom_type_symbol
_atom_type_description
_atom_type_scat_dispersion_real
_atom_type_scat_dispersion_imag
_atom_type_scat_source
C C 0.0148 0.0070 'International Tables Vol C Tables 4.2.6.8 and 6.1.1.4'
H H 0.0000 0.0000 'International Tables Vol C Tables 4.2.6.8 and 6.1.1.4'
Cd Cd 0.1145 3.7303 'International Tables Vol C Tables 4.2.6.8 and 6.1.1.4'
N N 0.0253 0.0136 'International Tables Vol C Tables 4.2.6.8 and 6.1.1.4'
O O 0.0412 0.0250 'International Tables Vol C Tables 4.2.6.8 and 6.1.1.4'

loop_
_geom_angle_atom_site_label_1
_geom_angle_atom_site_label_2
_geom_angle_atom_site_label_3
_geom_angle
_geom_angle_site_symmetry_1
_geom_angle_site_symmetry_3
_geom_angle_publ_flag
O1 Cd1 O6 168.06(8) . . ?
O2 Cd1 O1 54.32(8) . . ?
O2 Cd1 O6 130.98(8) . . ?
O2 Cd1 O16 90.52(12) . . ?
O5 Cd1 O1 133.08(8) . . ?
O5 Cd1 O2 78.77(9) . . ?
O5 Cd1 O6 53.47(8) . . ?
O5 Cd1 O16 86.52(10) . . ?
O5 Cd1 O17 89.26(9) . . ?
O16 Cd1 O1 94.19(12) . . ?
O16 Cd1 O6 96.34(12) . . ?
O17 Cd1 O1 89.43(8) . . ?
O17 Cd1 O2 89.65(9) . . ?
O17 Cd1 O6 80.30(9) . . ?
O17 Cd1 O16 175.65(10) . . ?
N1 Cd1 O1 88.39(9) . . ?
N1 Cd1 O2 142.49(9) . . ?
N1 Cd1 O5 138.45(9) . . ?
N1 Cd1 O6 86.38(9) . . ?
N1 Cd1 O16 88.07(10) . . ?
N1 Cd1 O17 94.44(9) . . ?
C20 O1 Cd1 88.8(2) . . ?
C20 O2 Cd1 95.0(2) . . ?
C22 O3 H3 109.5 . . ?
C23 O4 H4 109.5 . . ?
C50 O5 Cd1 96.45(19) . . ?
C50 O6 Cd1 87.9(2) . . ?
C53 O7 H7 109.5 . . ?
Cd1 O16 H16 109.5 . . ?
Cd1 O17 H17A 111.3 . . ?
Cd1 O17 H17B 112.5 . . ?
H17A O17 H17B 101.7 . . ?
C1 N1 Cd1 118.7(2) . . ?
C1 N1 C5 117.2(3) . . ?
C5 N1 Cd1 122.8(2) . . ?
C16 N2 C19 118.4(4) . . ?
C18 N2 C16 119.7(3) . . ?
C18 N2 C19 121.8(4) . . ?
C26 N3 C28 123.0(3) . . ?
C27 N3 C26 123.2(3) . . ?
C27 N3 C28 112.1(3) . . ?
C30 N4 C28 111.9(3) . . ?
C30 N4 C49 122.0(3) . 2_566 ?
C49 N4 C28 121.5(3) 2_566 . ?
C30 N5 C29 111.9(3) . . ?
C30 N5 C31 122.6(3) . . ?
C31 N5 C29 122.3(3) . . ?
C27 N6 C29 111.5(3) . . ?
C27 N6 C32 122.6(3) . . ?
C29 N6 C32 121.3(3) . . ?
C32 N7 C33 121.9(3) . . ?
C34 N7 C32 122.5(3) . . ?
C34 N7 C33 111.9(3) . . ?
C33 N8 C31 122.2(3) . . ?
C36 N8 C31 122.4(3) . . ?
C36 N8 C33 111.7(3) . . ?
C35 N9 C37 122.5(3) . . ?
C36 N9 C35 112.0(3) . . ?
C36 N9 C37 122.1(3) . . ?
C34 N10 C35 112.2(3) . . ?
C34 N10 C38 123.0(3) . . ?
C38 N10 C35 122.9(3) . . ?
C38 N11 C40 122.5(3) . . ?
C39 N11 C38 121.0(3) . . ?
C39 N11 C40 111.8(3) . . ?
C37 N12 C40 123.8(3) . . ?
C41 N12 C37 122.2(3) . . ?
C41 N12 C40 112.4(3) . . ?
C41 N13 C42 111.2(3) . . ?
C41 N13 C43 121.3(3) . . ?
C43 N13 C42 121.9(3) . . ?
C39 N14 C42 112.5(3) . . ?
C39 N14 C44 123.8(3) . . ?
C44 N14 C42 123.2(3) . . ?
C45 N15 C44 121.1(3) . . ?
C45 N15 C46 112.6(3) . . ?
C46 N15 C44 122.4(3) . . ?
C46 N16 C43 124.0(3) . . ?
C48 N16 C43 122.6(3) . . ?
C48 N16 C46 113.2(3) . . ?
C26 N17 C47 122.1(3) 2_566 . ?
C48 N17 C26 121.4(3) . 2_566 ?
C48 N17 C47 111.5(3) . . ?
C45 N18 C47 111.8(3) . . ?
C45 N18 C49 123.2(3) . . ?
C47 N18 C49 123.3(3) . . ?
N1 C1 H1 118.4 . . ?
N1 C1 C2 123.3(3) . . ?
C2 C1 H1 118.4 . . ?
C1 C2 H2 119.9 . . ?
C1 C2 C3 120.2(3) . . ?
C3 C2 H2 119.9 . . ?
C2 C3 C4 116.8(3) . . ?
C2 C3 C6 122.5(3) . . ?
C4 C3 C6 120.7(3) . . ?
C3 C4 H4A 120.1 . . ?
C3 C4 C5 119.9(3) . . ?
C5 C4 H4A 120.1 . . ?
N1 C5 C4 122.7(3) . . ?
N1 C5 H5 118.7 . . ?
C4 C5 H5 118.7 . . ?
C7 C6 C3 120.6(3) . . ?
C7 C6 C11 118.1(3) . . ?
C11 C6 C3 121.3(3) . . ?
C6 C7 H7A 120.0 . . ?
C6 C7 C8 120.0(4) . . ?
C8 C7 H7A 120.0 . . ?
C11 C10 H10 119.5 . . ?
C9 C10 H10 119.5 . . ?
C9 C10 C11 121.0(4) . . ?
C6 C11 H11 119.5 . . ?
C10 C11 C6 120.9(4) . . ?
C10 C11 H11 119.5 . . ?
C13 C12 H12 116.4 . . ?
C13 C12 C9 127.1(4) . . ?
C9 C12 H12 116.4 . . ?
C12 C13 H13 117.0 . . ?
C12 C13 C14 125.9(5) . . ?
C14 C13 H13 117.0 . . ?
C15 C14 C13 117.1(4) . . ?
C17 C14 C13 126.3(4) . . ?
C17 C14 C15 116.5(4) . . ?
C14 C15 H15 120.4 . . ?
C16 C15 C14 119.2(4) . . ?
C16 C15 H15 120.4 . . ?
N2 C16 C15 120.8(4) . . ?
N2 C16 H16A 119.6 . . ?
C15 C16 H16A 119.6 . . ?
C14 C17 H17 119.6 . . ?
C14 C17 C18 120.7(4) . . ?
C18 C17 H17 119.6 . . ?
N2 C18 C17 122.3(4) . . ?
N2 C18 H18 118.9 . . ?
C17 C18 H18 118.9 . . ?
N2 C19 H19A 109.5 . . ?
N2 C19 H19B 109.5 . . ?
N2 C19 H19C 109.5 . . ?
H19A C19 H19B 109.5 . . ?
H19A C19 H19C 109.5 . . ?
H19B C19 H19C 109.5 . . ?
O1 C20 O2 121.8(3) . . ?
O1 C20 C21 119.9(3) . . ?
O2 C20 C21 118.2(3) . . ?
C22 C21 C20 120.6(3) . . ?
C23 C21 C20 120.0(3) 2_656 . ?
C23 C21 C22 119.4(3) 2_656 . ?
O3 C22 C21 122.5(3) . . ?
O3 C22 C23 116.8(3) . . ?
C23 C22 C21 120.6(3) . . ?
O4 C23 C21 122.8(4) . 2_656 ?
O4 C23 C22 116.6(4) . . ?
C22 C23 C21 120.0(3) . 2_656 ?
N3 C26 H26A 108.8 . . ?
N3 C26 H26B 108.8 . . ?
N17 C26 N3 113.8(3) 2_566 . ?
N17 C26 H26A 108.8 2_566 . ?
N17 C26 H26B 108.8 2_566 . ?
H26A C26 H26B 107.7 . . ?
O8 C27 N3 124.2(3) . . ?
O8 C27 N6 126.8(3) . . ?
N3 C27 N6 109.1(3) . . ?
N3 C28 N4 114.4(3) . . ?
N3 C28 H28 111.8 . . ?
N3 C28 C29 103.2(2) . . ?
N4 C28 H28 111.8 . . ?
N4 C28 C29 103.1(3) . . ?
C29 C28 H28 111.8 . . ?
N5 C29 C28 104.0(3) . . ?
N5 C29 H29 111.5 . . ?
N6 C29 N5 113.9(3) . . ?
N6 C29 C28 103.8(3) . . ?
N6 C29 H29 111.5 . . ?
C28 C29 H29 111.5 . . ?
O9 C30 N4 125.7(4) . . ?
O9 C30 N5 125.8(3) . . ?
N5 C30 N4 108.6(3) . . ?
N5 C31 N8 113.4(3) . . ?
N5 C31 H31A 108.9 . . ?
N5 C31 H31B 108.9 . . ?
N8 C31 H31A 108.9 . . ?
N8 C31 H31B 108.9 . . ?
H31A C31 H31B 107.7 . . ?
N6 C32 H32A 108.8 . . ?
N6 C32 H32B 108.8 . . ?
N7 C32 N6 113.7(3) . . ?
N7 C32 H32A 108.8 . . ?
N7 C32 H32B 108.8 . . ?
H32A C32 H32B 107.7 . . ?
N7 C33 N8 113.7(3) . . ?
N7 C33 H33 111.7 . . ?
N7 C33 C35 103.9(3) . . ?
N8 C33 H33 111.7 . . ?
N8 C33 C35 103.6(3) . . ?
C35 C33 H33 111.7 . . ?
O11 C34 N7 126.5(3) . . ?
O11 C34 N10 125.3(3) . . ?
N7 C34 N10 108.1(3) . . ?
N9 C35 C33 103.3(3) . . ?
N9 C35 H35 111.5 . . ?
N10 C35 N9 115.0(3) . . ?
N10 C35 C33 103.5(2) . . ?
N10 C35 H35 111.5 . . ?
C33 C35 H35 111.5 . . ?
O10 C36 N8 124.6(3) . . ?
O10 C36 N9 126.4(3) . . ?
N8 C36 N9 109.0(3) . . ?
N9 C37 H37A 108.8 . . ?
N9 C37 H37B 108.8 . . ?
N12 C37 N9 113.8(3) . . ?
N12 C37 H37A 108.8 . . ?
N12 C37 H37B 108.8 . . ?
H37A C37 H37B 107.7 . . ?
N10 C38 H38A 108.6 . . ?
N10 C38 H38B 108.6 . . ?
N11 C38 N10 114.5(3) . . ?
N11 C38 H38A 108.6 . . ?
N11 C38 H38B 108.6 . . ?
H38A C38 H38B 107.6 . . ?
O12 C39 N11 126.2(4) . . ?
O12 C39 N14 125.9(4) . . ?
N14 C39 N11 107.9(3) . . ?
N11 C40 H40 111.4 . . ?
N11 C40 C42 103.5(3) . . ?
N12 C40 N11 115.0(3) . . ?
N12 C40 H40 111.4 . . ?
N12 C40 C42 103.4(3) . . ?
C42 C40 H40 111.4 . . ?
O13 C41 N12 126.0(3) . . ?
O13 C41 N13 125.6(3) . . ?
N12 C41 N13 108.3(3) . . ?
N13 C42 C40 104.0(3) . . ?
N13 C42 H42 111.2 . . ?
N14 C42 N13 115.0(3) . . ?
N14 C42 C40 103.6(3) . . ?
N14 C42 H42 111.2 . . ?
C40 C42 H42 111.2 . . ?
N13 C43 N16 113.0(3) . . ?
N13 C43 H43A 109.0 . . ?
N13 C43 H43B 109.0 . . ?
N16 C43 H43A 109.0 . . ?
N16 C43 H43B 109.0 . . ?
H43A C43 H43B 107.8 . . ?
N14 C44 N15 112.3(3) . . ?
N14 C44 H44A 109.1 . . ?
N14 C44 H44B 109.1 . . ?
N15 C44 H44A 109.1 . . ?
N15 C44 H44B 109.1 . . ?
H44A C44 H44B 107.9 . . ?
O15 C45 N15 126.4(3) . . ?
O15 C45 N18 125.2(3) . . ?
N15 C45 N18 108.3(3) . . ?
N15 C46 H46 111.7 . . ?
N15 C46 C47 102.8(3) . . ?
N16 C46 N15 114.5(3) . . ?
N16 C46 H46 111.7 . . ?
N16 C46 C47 103.8(3) . . ?
C47 C46 H46 111.7 . . ?
N17 C47 C46 103.6(3) . . ?
N17 C47 H47 111.7 . . ?
N18 C47 N17 113.6(3) . . ?
N18 C47 C46 104.2(3) . . ?
N18 C47 H47 111.7 . . ?
C46 C47 H47 111.7 . . ?
O14 C48 N16 127.1(3) . . ?
O14 C48 N17 125.3(3) . . ?
N16 C48 N17 107.6(3) . . ?
N4 C49 N18 114.0(3) 2_566 . ?
N4 C49 H49A 108.7 2_566 . ?
N4 C49 H49B 108.7 2_566 . ?
N18 C49 H49A 108.7 . . ?
N18 C49 H49B 108.7 . . ?
H49A C49 H49B 107.6 . . ?
O5 C50 C51 117.0(3) . . ?
O6 C50 O5 122.1(3) . . ?
O6 C50 C51 120.9(3) . . ?
C52 C51 C50 119.2(3) . . ?
C53 C51 C50 121.3(3) . . ?
C53 C51 C52 119.5(3) . . ?
C51 C52 H52 119.6 . . ?
C53 C52 C51 120.8(3) 2_665 . ?
C53 C52 H52 119.6 2_665 . ?
O7 C53 C51 123.0(3) . . ?
O7 C53 C52 117.3(3) . 2_665 ?
C52 C53 C51 119.7(3) 2_665 . ?
C10 C9 C12 119.3(4) . . ?
C10 C9 C8 119.2(4) . . ?
C8 C9 C12 121.5(4) . . ?
C7 C8 H8 119.6 . . ?
C9 C8 C7 120.8(4) . . ?
C9 C8 H8 119.6 . . ?

loop_
_geom_bond_atom_site_label_1
_geom_bond_atom_site_label_2
_geom_bond_distance
_geom_bond_site_symmetry_2
_geom_bond_publ_flag
Cd1 O1 2.491(3) . ?
Cd1 O2 2.345(2) . ?
Cd1 O5 2.338(2) . ?
Cd1 O6 2.543(3) . ?
Cd1 O16 2.409(4) . ?
Cd1 O17 2.342(3) . ?
Cd1 N1 2.270(2) . ?
O1 C20 1.256(4) . ?
O2 C20 1.275(4) . ?
O3 H3 0.8400 . ?
O3 C22 1.361(5) . ?
O4 H4 0.8400 . ?
O4 C23 1.344(7) . ?
O5 C50 1.279(4) . ?
O6 C50 1.239(4) . ?
O7 H7 0.8400 . ?
O7 C53 1.375(4) . ?
O8 C27 1.228(4) . ?
O9 C30 1.219(4) . ?
O10 C36 1.221(4) . ?
O11 C34 1.223(4) . ?
O12 C39 1.219(4) . ?
O13 C41 1.227(4) . ?
O14 C48 1.212(4) . ?
O15 C45 1.219(4) . ?
O16 H16 0.8400 . ?
O17 H17A 0.9159 . ?
O17 H17B 0.9181 . ?
N1 C1 1.337(4) . ?
N1 C5 1.338(4) . ?
N2 C16 1.349(6) . ?
N2 C18 1.299(5) . ?
N2 C19 1.474(4) . ?
N3 C26 1.447(4) . ?
N3 C27 1.358(4) . ?
N3 C28 1.451(4) . ?
N4 C28 1.458(4) . ?
N4 C30 1.369(4) . ?
N4 C49 1.441(4) 2_566 ?
N5 C29 1.448(4) . ?
N5 C30 1.368(5) . ?
N5 C31 1.446(5) . ?
N6 C27 1.367(4) . ?
N6 C29 1.448(4) . ?
N6 C32 1.453(4) . ?
N7 C32 1.441(4) . ?
N7 C33 1.446(4) . ?
N7 C34 1.373(4) . ?
N8 C31 1.454(4) . ?
N8 C33 1.453(4) . ?
N8 C36 1.358(5) . ?
N9 C35 1.450(4) . ?
N9 C36 1.360(4) . ?
N9 C37 1.453(4) . ?
N10 C34 1.373(4) . ?
N10 C35 1.446(4) . ?
N10 C38 1.444(4) . ?
N11 C38 1.434(5) . ?
N11 C39 1.378(5) . ?
N11 C40 1.447(4) . ?
N12 C37 1.437(4) . ?
N12 C40 1.444(4) . ?
N12 C41 1.370(5) . ?
N13 C41 1.378(4) . ?
N13 C42 1.450(4) . ?
N13 C43 1.444(4) . ?
N14 C39 1.368(5) . ?
N14 C42 1.442(4) . ?
N14 C44 1.439(5) . ?
N15 C44 1.470(5) . ?
N15 C45 1.358(5) . ?
N15 C46 1.460(5) . ?
N16 C43 1.452(4) . ?
N16 C46 1.436(4) . ?
N16 C48 1.367(5) . ?
N17 C26 1.435(4) 2_566 ?
N17 C47 1.457(4) . ?
N17 C48 1.387(4) . ?
N18 C45 1.375(5) . ?
N18 C47 1.449(4) . ?
N18 C49 1.446(4) . ?
C1 H1 0.9500 . ?
C1 C2 1.377(5) . ?
C2 H2 0.9500 . ?
C2 C3 1.384(5) . ?
C3 C4 1.388(5) . ?
C3 C6 1.485(4) . ?
C4 H4A 0.9500 . ?
C4 C5 1.393(4) . ?
C5 H5 0.9500 . ?
C6 C7 1.389(5) . ?
C6 C11 1.403(6) . ?
C7 H7A 0.9500 . ?
C7 C8 1.405(5) . ?
C10 H10 0.9500 . ?
C10 C11 1.396(5) . ?
C10 C9 1.355(6) . ?
C11 H11 0.9500 . ?
C12 H12 0.9500 . ?
C12 C13 1.285(6) . ?
C12 C9 1.484(5) . ?
C13 H13 0.9500 . ?
C13 C14 1.465(5) . ?
C14 C15 1.429(6) . ?
C14 C17 1.349(6) . ?
C15 H15 0.9500 . ?
C15 C16 1.366(6) . ?
C16 H16A 0.9500 . ?
C17 H17 0.9500 . ?
C17 C18 1.373(6) . ?
C18 H18 0.9500 . ?
C19 H19A 0.9800 . ?
C19 H19B 0.9800 . ?
C19 H19C 0.9800 . ?
C20 C21 1.498(5) . ?
C21 C22 1.402(5) . ?
C21 C23 1.395(5) 2_656 ?
C22 C23 1.389(5) . ?
C26 H26A 0.9900 . ?
C26 H26B 0.9900 . ?
C28 H28 1.0000 . ?
C28 C29 1.540(5) . ?
C29 H29 1.0000 . ?
C31 H31A 0.9900 . ?
C31 H31B 0.9900 . ?
C32 H32A 0.9900 . ?
C32 H32B 0.9900 . ?
C33 H33 1.0000 . ?
C33 C35 1.537(5) . ?
C35 H35 1.0000 . ?
C37 H37A 0.9900 . ?
C37 H37B 0.9900 . ?
C38 H38A 0.9900 . ?
C38 H38B 0.9900 . ?
C40 H40 1.0000 . ?
C40 C42 1.539(5) . ?
C42 H42 1.0000 . ?
C43 H43A 0.9900 . ?
C43 H43B 0.9900 . ?
C44 H44A 0.9900 . ?
C44 H44B 0.9900 . ?
C46 H46 1.0000 . ?
C46 C47 1.537(5) . ?
C47 H47 1.0000 . ?
C49 H49A 0.9900 . ?
C49 H49B 0.9900 . ?
C50 C51 1.500(4) . ?
C51 C52 1.395(5) . ?
C51 C53 1.400(4) . ?
C52 H52 0.9500 . ?
C52 C53 1.380(4) 2_665 ?
C9 C8 1.393(6) . ?
C8 H8 0.9500 . ?

loop_
_geom_torsion_atom_site_label_1
_geom_torsion_atom_site_label_2
_geom_torsion_atom_site_label_3
_geom_torsion_atom_site_label_4
_geom_torsion
_geom_torsion_site_symmetry_1
_geom_torsion_site_symmetry_2
_geom_torsion_site_symmetry_3
_geom_torsion_site_symmetry_4
_geom_torsion_publ_flag
Cd1 O1 C20 O2 0.7(3) . . . . ?
Cd1 O1 C20 C21 -178.2(3) . . . . ?
Cd1 O2 C20 O1 -0.7(4) . . . . ?
Cd1 O2 C20 C21 178.2(3) . . . . ?
Cd1 O5 C50 O6 -1.6(4) . . . . ?
Cd1 O5 C50 C51 178.7(3) . . . . ?
Cd1 O6 C50 O5 1.5(4) . . . . ?
Cd1 O6 C50 C51 -178.9(3) . . . . ?
Cd1 N1 C1 C2 165.6(3) . . . . ?
Cd1 N1 C5 C4 -165.4(2) . . . . ?
O1 C20 C21 C22 175.5(3) . . . . ?
O1 C20 C21 C23 -4.1(5) . . . 2_656 ?
O2 C20 C21 C22 -3.4(5) . . . . ?
O2 C20 C21 C23 177.0(3) . . . 2_656 ?
O3 C22 C23 O4 -11.8(6) . . . . ?
O3 C22 C23 C21 176.6(3) . . . 2_656 ?
O5 C50 C51 C52 -177.7(3) . . . . ?
O5 C50 C51 C53 1.6(5) . . . . ?
O6 C50 C51 C52 2.6(5) . . . . ?
O6 C50 C51 C53 -178.1(3) . . . . ?
N1 C1 C2 C3 0.3(6) . . . . ?
N3 C28 C29 N5 -121.8(3) . . . . ?
N3 C28 C29 N6 -2.4(3) . . . . ?
N4 C28 C29 N5 -2.4(3) . . . . ?
N4 C28 C29 N6 117.0(3) . . . . ?
N7 C33 C35 N9 -118.7(3) . . . . ?
N7 C33 C35 N10 1.5(3) . . . . ?
N8 C33 C35 N9 0.4(3) . . . . ?
N8 C33 C35 N10 120.6(3) . . . . ?
N11 C40 C42 N13 -115.9(3) . . . . ?
N11 C40 C42 N14 4.7(3) . . . . ?
N12 C40 C42 N13 4.4(3) . . . . ?
N12 C40 C42 N14 125.0(3) . . . . ?
N15 C46 C47 N17 -116.0(3) . . . . ?
N15 C46 C47 N18 3.0(3) . . . . ?
N16 C46 C47 N17 3.5(3) . . . . ?
N16 C46 C47 N18 122.5(3) . . . . ?
C1 N1 C5 C4 1.7(5) . . . . ?
C1 C2 C3 C4 1.6(5) . . . . ?
C1 C2 C3 C6 -177.6(3) . . . . ?
C2 C3 C4 C5 -1.8(5) . . . . ?
C2 C3 C6 C7 22.6(5) . . . . ?
C2 C3 C6 C11 -158.6(4) . . . . ?
C3 C4 C5 N1 0.2(5) . . . . ?
C3 C6 C7 C8 177.8(3) . . . . ?
C3 C6 C11 C10 -178.1(4) . . . . ?
C4 C3 C6 C7 -156.6(3) . . . . ?
C4 C3 C6 C11 22.2(5) . . . . ?
C5 N1 C1 C2 -1.9(5) . . . . ?
C6 C3 C4 C5 177.4(3) . . . . ?
C6 C7 C8 C9 0.3(6) . . . . ?
C7 C6 C11 C10 0.7(6) . . . . ?
C10 C9 C8 C7 0.7(6) . . . . ?
C11 C6 C7 C8 -1.0(5) . . . . ?
C11 C10 C9 C12 178.4(4) . . . . ?
C11 C10 C9 C8 -1.1(6) . . . . ?
C12 C13 C14 C15 166.8(5) . . . . ?
C12 C13 C14 C17 -8.7(8) . . . . ?
C12 C9 C8 C7 -178.7(3) . . . . ?
C13 C12 C9 C10 169.1(4) . . . . ?
C13 C12 C9 C8 -11.5(6) . . . . ?
C13 C14 C15 C16 176.7(4) . . . . ?
C13 C14 C17 C18 -176.0(4) . . . . ?
C14 C15 C16 N2 0.7(7) . . . . ?
C14 C17 C18 N2 -2.9(8) . . . . ?
C15 C14 C17 C18 8.5(7) . . . . ?
C16 N2 C18 C17 -4.3(7) . . . . ?
C17 C14 C15 C16 -7.4(7) . . . . ?
C18 N2 C16 C15 5.2(6) . . . . ?
C19 N2 C16 C15 -177.7(4) . . . . ?
C19 N2 C18 C17 178.8(4) . . . . ?
C20 C21 C22 O3 3.9(5) . . . . ?
C20 C21 C22 C23 -179.3(3) . . . . ?
C21 C22 C23 O4 171.2(4) . . . . ?
C21 C22 C23 C21 -0.4(5) . . . 2_656 ?
C23 C21 C22 O3 -176.4(3) 2_656 . . . ?
C23 C21 C22 C23 0.4(5) 2_656 . . . ?
C26 N3 C27 O8 -10.0(5) . . . . ?
C26 N3 C27 N6 169.4(3) . . . . ?
C26 N3 C28 N4 82.4(4) . . . . ?
C26 N3 C28 C29 -166.4(3) . . . . ?
C26 N17 C47 N18 86.8(4) 2_566 . . . ?
C26 N17 C47 C46 -160.9(3) 2_566 . . . ?
C26 N17 C48 O14 -18.8(5) 2_566 . . . ?
C26 N17 C48 N16 161.1(3) 2_566 . . . ?
C27 N3 C26 N17 114.8(3) . . . 2_566 ?
C27 N3 C28 N4 -111.9(3) . . . . ?
C27 N3 C28 C29 -0.6(3) . . . . ?
C27 N6 C29 N5 117.1(3) . . . . ?
C27 N6 C29 C28 4.7(4) . . . . ?
C27 N6 C32 N7 -121.4(3) . . . . ?
C28 N3 C26 N17 -81.0(4) . . . 2_566 ?
C28 N3 C27 O8 -175.7(3) . . . . ?
C28 N3 C27 N6 3.6(4) . . . . ?
C28 N4 C30 O9 173.2(3) . . . . ?
C28 N4 C30 N5 -7.8(4) . . . . ?
C29 N5 C30 O9 -175.0(4) . . . . ?
C29 N5 C30 N4 6.0(4) . . . . ?
C29 N5 C31 N8 -82.4(5) . . . . ?
C29 N6 C27 O8 174.0(3) . . . . ?
C29 N6 C27 N3 -5.3(4) . . . . ?
C29 N6 C32 N7 84.6(4) . . . . ?
C30 N4 C28 N3 117.6(3) . . . . ?
C30 N4 C28 C29 6.3(3) . . . . ?
C30 N5 C29 N6 -114.3(3) . . . . ?
C30 N5 C29 C28 -2.0(4) . . . . ?
C30 N5 C31 N8 119.2(4) . . . . ?
C31 N5 C29 N6 85.2(4) . . . . ?
C31 N5 C29 C28 -162.5(3) . . . . ?
C31 N5 C30 O9 -14.6(6) . . . . ?
C31 N5 C30 N4 166.4(3) . . . . ?
C31 N8 C33 N7 -86.1(4) . . . . ?
C31 N8 C33 C35 161.8(3) . . . . ?
C31 N8 C36 O10 15.8(5) . . . . ?
C31 N8 C36 N9 -164.3(3) . . . . ?
C32 N6 C27 O8 17.8(5) . . . . ?
C32 N6 C27 N3 -161.5(3) . . . . ?
C32 N6 C29 N5 -86.3(4) . . . . ?
C32 N6 C29 C28 161.3(3) . . . . ?
C32 N7 C33 N8 85.1(4) . . . . ?
C32 N7 C33 C35 -163.0(3) . . . . ?
C32 N7 C34 O11 -15.4(5) . . . . ?
C32 N7 C34 N10 164.0(3) . . . . ?
C33 N7 C32 N6 -83.7(4) . . . . ?
C33 N7 C34 O11 -174.1(3) . . . . ?
C33 N7 C34 N10 5.3(4) . . . . ?
C33 N8 C31 N5 83.6(4) . . . . ?
C33 N8 C36 O10 174.4(3) . . . . ?
C33 N8 C36 N9 -5.7(4) . . . . ?
C34 N7 C32 N6 119.8(3) . . . . ?
C34 N7 C33 N8 -116.1(3) . . . . ?
C34 N7 C33 C35 -4.2(4) . . . . ?
C34 N10 C35 N9 113.6(3) . . . . ?
C34 N10 C35 C33 1.6(4) . . . . ?
C34 N10 C38 N11 -115.5(4) . . . . ?
C35 N9 C36 O10 -174.1(3) . . . . ?
C35 N9 C36 N8 5.9(4) . . . . ?
C35 N9 C37 N12 -83.7(4) . . . . ?
C35 N10 C34 O11 175.2(3) . . . . ?
C35 N10 C34 N7 -4.3(4) . . . . ?
C35 N10 C38 N11 81.3(4) . . . . ?
C36 N8 C31 N5 -119.9(4) . . . . ?
C36 N8 C33 N7 115.2(3) . . . . ?
C36 N8 C33 C35 3.1(4) . . . . ?
C36 N9 C35 N10 -115.9(3) . . . . ?
C36 N9 C35 C33 -3.8(3) . . . . ?
C36 N9 C37 N12 119.1(3) . . . . ?
C37 N9 C35 N10 84.9(4) . . . . ?
C37 N9 C35 C33 -163.0(3) . . . . ?
C37 N9 C36 O10 -14.8(5) . . . . ?
C37 N9 C36 N8 165.3(3) . . . . ?
C37 N12 C40 N11 -81.7(4) . . . . ?
C37 N12 C40 C42 166.2(3) . . . . ?
C37 N12 C41 O13 7.3(5) . . . . ?
C37 N12 C41 N13 -171.3(3) . . . . ?
C38 N10 C34 O11 10.3(6) . . . . ?
C38 N10 C34 N7 -169.1(3) . . . . ?
C38 N10 C35 N9 -81.6(4) . . . . ?
C38 N10 C35 C33 166.5(3) . . . . ?
C38 N11 C39 O12 -14.5(5) . . . . ?
C38 N11 C39 N14 164.0(3) . . . . ?
C38 N11 C40 N12 84.4(4) . . . . ?
C38 N11 C40 C42 -163.6(3) . . . . ?
C39 N11 C38 N10 121.8(3) . . . . ?
C39 N11 C40 N12 -119.7(3) . . . . ?
C39 N11 C40 C42 -7.7(3) . . . . ?
C39 N14 C42 N13 112.5(3) . . . . ?
C39 N14 C42 C40 -0.4(4) . . . . ?
C39 N14 C44 N15 -107.5(4) . . . . ?
C40 N11 C38 N10 -84.4(4) . . . . ?
C40 N11 C39 O12 -170.8(3) . . . . ?
C40 N11 C39 N14 7.7(4) . . . . ?
C40 N12 C37 N9 80.9(4) . . . . ?
C40 N12 C41 O13 173.6(3) . . . . ?
C40 N12 C41 N13 -5.0(4) . . . . ?
C41 N12 C37 N9 -114.3(3) . . . . ?
C41 N12 C40 N11 112.3(3) . . . . ?
C41 N12 C40 C42 0.2(3) . . . . ?
C41 N13 C42 N14 -120.3(3) . . . . ?
C41 N13 C42 C40 -7.7(3) . . . . ?
C41 N13 C43 N16 116.6(3) . . . . ?
C42 N13 C41 O13 -170.5(3) . . . . ?
C42 N13 C41 N12 8.1(4) . . . . ?
C42 N13 C43 N16 -92.1(4) . . . . ?
C42 N14 C39 O12 174.2(3) . . . . ?
C42 N14 C39 N11 -4.3(4) . . . . ?
C42 N14 C44 N15 81.2(4) . . . . ?
C43 N13 C41 O13 -16.5(5) . . . . ?
C43 N13 C41 N12 162.2(3) . . . . ?
C43 N13 C42 N14 85.8(4) . . . . ?
C43 N13 C42 C40 -161.6(3) . . . . ?
C43 N16 C46 N15 -73.7(4) . . . . ?
C43 N16 C46 C47 175.2(3) . . . . ?
C43 N16 C48 O14 1.1(5) . . . . ?
C43 N16 C48 N17 -178.8(3) . . . . ?
C44 N14 C39 O12 2.0(6) . . . . ?
C44 N14 C39 N11 -176.5(3) . . . . ?
C44 N14 C42 N13 -75.4(4) . . . . ?
C44 N14 C42 C40 171.8(3) . . . . ?
C44 N15 C45 O15 -15.4(6) . . . . ?
C44 N15 C45 N18 164.3(3) . . . . ?
C44 N15 C46 N16 84.7(4) . . . . ?
C44 N15 C46 C47 -163.6(3) . . . . ?
C45 N15 C44 N14 111.5(4) . . . . ?
C45 N15 C46 N16 -117.3(3) . . . . ?
C45 N15 C46 C47 -5.6(4) . . . . ?
C45 N18 C47 N17 112.2(3) . . . . ?
C45 N18 C47 C46 0.2(4) . . . . ?
C45 N18 C49 N4 -114.7(3) . . . 2_566 ?
C46 N15 C44 N14 -92.2(4) . . . . ?
C46 N15 C45 O15 -173.8(3) . . . . ?
C46 N15 C45 N18 6.0(4) . . . . ?
C46 N16 C43 N13 80.9(4) . . . . ?
C46 N16 C48 O14 176.6(3) . . . . ?
C46 N16 C48 N17 -3.3(4) . . . . ?
C47 N17 C48 O14 -174.2(3) . . . . ?
C47 N17 C48 N16 5.7(4) . . . . ?
C47 N18 C45 O15 176.0(3) . . . . ?
C47 N18 C45 N15 -3.7(4) . . . . ?
C47 N18 C49 N4 81.7(4) . . . 2_566 ?
C48 N16 C43 N13 -104.1(4) . . . . ?
C48 N16 C46 N15 110.9(3) . . . . ?
C48 N16 C46 C47 -0.3(4) . . . . ?
C48 N17 C47 N18 -118.1(3) . . . . ?
C48 N17 C47 C46 -5.7(3) . . . . ?
C49 N4 C28 N3 -86.1(4) 2_566 . . . ?
C49 N4 C28 C29 162.5(3) 2_566 . . . ?
C49 N4 C30 O9 17.1(6) 2_566 . . . ?
C49 N4 C30 N5 -164.0(3) 2_566 . . . ?
C49 N18 C45 O15 10.8(5) . . . . ?
C49 N18 C45 N15 -169.0(3) . . . . ?
C49 N18 C47 N17 -82.5(4) . . . . ?
C49 N18 C47 C46 165.5(3) . . . . ?
C50 C51 C52 C53 179.0(3) . . . 2_665 ?
C50 C51 C53 O7 1.3(5) . . . . ?
C50 C51 C53 C52 -179.0(3) . . . 2_665 ?
C52 C51 C53 O7 -179.4(3) . . . . ?
C52 C51 C53 C52 0.3(5) . . . 2_665 ?
C53 C51 C52 C53 -0.3(6) . . . 2_665 ?
C9 C10 C11 C6 0.3(7) . . . . ?
C9 C12 C13 C14 176.3(4) . . . . ?

loop_
_smtbx_masks_void_nr
_smtbx_masks_void_average_x
_smtbx_masks_void_average_y
_smtbx_masks_void_average_z
_smtbx_masks_void_volume
_smtbx_masks_void_count_electrons
_smtbx_masks_void_content
1 -0.086 -0.356 -0.629 1315.0 426.9 '42 H2O'
